data_1518705
loop_
_publ_author_name
'Pang, Xinlong'
'Chen, Chao'
'Su, Xiang'
'Li, Ming'
'Wen, Lirong'

_publ_section_title
;
 Diverse Tandem Cyclization Reactions of o-Cyanoanilines and
 Diaryliodonium Salts with Copper Catalyst for the Construction of
 Quinazolinimine and Acridine Scaffolds.
;
_journal_issue 23
_journal_name_full 'Organic letters'
_journal_page_first 6228
_journal_paper_doi 10.1021/ol503156g
_journal_volume 16
_journal_year 2014
_chemical_formula_moiety 'C20 H15 Br N4, 0.5(C6 H12)'
_chemical_formula_sum 'C23 H21 Br N4'
_chemical_formula_weight 433.35
_chemical_name_systematic
; 
 ? 
;
_space_group_IT_number 14
_symmetry_cell_setting monoclinic
_symmetry_space_group_name_Hall '-P 2ybc'
_symmetry_space_group_name_H-M 'P 1 21/c 1'
_atom_sites_solution_hydrogens geom
_atom_sites_solution_primary direct
_atom_sites_solution_secondary difmap
_audit_creation_method SHELXL-97
_cell_angle_alpha 90.00
_cell_angle_beta 97.15(2)
_cell_angle_gamma 90.00
_cell_formula_units_Z 4
_cell_length_a 13.680(4)
_cell_length_b 17.357(6)
_cell_length_c 8.158(2)
_cell_measurement_reflns_used 51
_cell_measurement_temperature 295(2)
_cell_measurement_theta_max 12.60
_cell_measurement_theta_min 5.05
_cell_volume 1922.0(10)
_computing_cell_refinement 'XSCANS (Bruker, 1997)'
_computing_data_collection 'XSCANS (Bruker, 1997)'
_computing_data_reduction 'XSCANS (Bruker, 1997)'
_computing_molecular_graphics 'SHELXTL (Bruker, 1997)'
_computing_publication_material 'SHELXTL (Bruker, 1997)'
_computing_structure_refinement 'SHELXL-97 (Sheldrick, 1997)'
_computing_structure_solution 'SHELXS-97 (Sheldrick, 1990)'
_diffrn_ambient_temperature 295(2)
_diffrn_measured_fraction_theta_full 0.989
_diffrn_measured_fraction_theta_max 0.989
_diffrn_measurement_device_type 'Bruker P4'
_diffrn_measurement_method '\w scans'
_diffrn_radiation_monochromator graphite
_diffrn_radiation_source 'fine-focus sealed tube'
_diffrn_radiation_type MoK\a
_diffrn_radiation_wavelength 0.71073
_diffrn_reflns_av_R_equivalents 0.0391
_diffrn_reflns_av_sigmaI/netI 0.0609
_diffrn_reflns_limit_h_max 16
_diffrn_reflns_limit_h_min -16
_diffrn_reflns_limit_k_max 21
_diffrn_reflns_limit_k_min -1
_diffrn_reflns_limit_l_max 9
_diffrn_reflns_limit_l_min -1
_diffrn_reflns_number 4594
_diffrn_reflns_theta_full 25.50
_diffrn_reflns_theta_max 25.50
_diffrn_reflns_theta_min 1.90
_diffrn_standards_decay_% 0
_diffrn_standards_interval_count 97
_diffrn_standards_number 3
_exptl_absorpt_coefficient_mu 2.155
_exptl_absorpt_correction_T_max 0.3086
_exptl_absorpt_correction_T_min 0.2580
_exptl_absorpt_correction_type empirical
_exptl_absorpt_process_details 'North, et al., 1968'
_exptl_crystal_colour yellow
_exptl_crystal_density_diffrn 1.498
_exptl_crystal_density_meas none
_exptl_crystal_density_method 'not measured'
_exptl_crystal_description prism
_exptl_crystal_F_000 888
_exptl_crystal_size_max 0.50
_exptl_crystal_size_mid 0.40
_exptl_crystal_size_min 0.40
_refine_diff_density_max 0.489
_refine_diff_density_min -0.755
_refine_diff_density_rms 0.082
_refine_ls_extinction_method none
_refine_ls_goodness_of_fit_ref 1.166
_refine_ls_hydrogen_treatment constr
_refine_ls_matrix_type full
_refine_ls_number_parameters 257
_refine_ls_number_reflns 3533
_refine_ls_number_restraints 7
_refine_ls_restrained_S_all 1.212
_refine_ls_R_factor_all 0.1151
_refine_ls_R_factor_gt 0.0624
_refine_ls_shift/su_max 0.000
_refine_ls_shift/su_mean 0.000
_refine_ls_structure_factor_coef Fsqd
_refine_ls_weighting_details 'calc w=1/[\s^2^(Fo^2^)+(0.0010P)^2^+5.0000P] where P=(Fo^2^+2Fc^2^)/3'
_refine_ls_weighting_scheme calc
_refine_ls_wR_factor_gt 0.1201
_refine_ls_wR_factor_ref 0.1424
_reflns_number_gt 2109
_reflns_number_total 3533
_reflns_threshold_expression >2sigma(I)
_cod_data_source_file ol503156g_si_001.cif
_cod_data_source_block chenc-25
_cod_depositor_comments
;
The following automatic conversions were performed:

'_symmetry_cell_setting' value 'Monoclinic' changed to 'monoclinic'
according to
/home/saulius/struct/COD-crude-data--automatic-downloads/current/ACS/lib/dictionaries/cif_core.dic
dictionary named 'cif_core.dic' version 2.4.2 from 2011-04-26.

Automatic conversion script
Id: cif_fix_values 2935 2014-11-11 08:27:57Z andrius 
;
_cod_original_cell_volume 1921.9(11)
_cod_original_sg_symbol_H-M P2(1)/c
_cod_database_code 1518705

loop_
_symmetry_equiv_pos_as_xyz
'x, y, z'
'-x, y+1/2, -z+1/2'
'-x, -y, -z'
'x, -y-1/2, z-1/2'

loop_
_atom_site_label
_atom_site_type_symbol
_atom_site_fract_x
_atom_site_fract_y
_atom_site_fract_z
_atom_site_U_iso_or_equiv
_atom_site_adp_type
_atom_site_occupancy
_atom_site_symmetry_multiplicity
_atom_site_calc_flag
_atom_site_refinement_flags
Br1 Br 0.33394(4) 0.31431(5) 0.06058(9) 0.0786(3) Uani 1 1 d .
N1 N 0.8979(3) 0.4219(3) 0.4229(5) 0.0450(12) Uani 1 1 d .
N2 N 0.7719(3) 0.3542(3) 0.2617(5) 0.0425(11) Uani 1 1 d .
N3 N 0.6990(8) 0.3890(6) 0.6427(13) 0.092(3) Uani 0.628(8) 1 d PD
H3A H 0.7195 0.4007 0.7489 0.111 Uiso 0.628(8) 1 d PR
H3B H 0.6406 0.3645 0.6356 0.138 Uiso 0.628(8) 1 d PR
N3' N 0.7581(13) 0.5448(10) 0.2051(18) 0.092(3) Uani 0.372(8) 1 d PD
H3C H 0.7096 0.5537 0.1222 0.111 Uiso 0.372(8) 1 d PR
H3D H 0.7905 0.5897 0.2239 0.111 Uiso 0.372(8) 1 d PR
N4 N 0.8014(3) 0.2539(3) 0.0984(6) 0.0510(13) Uani 1 1 d U
H4A H 0.7843 0.2111 0.1505 0.061 Uiso 1 1 d R
C1 C 0.9656(4) 0.3718(3) 0.3660(6) 0.0407(13) Uani 1 1 d .
C2 C 1.0651(4) 0.3831(4) 0.4182(7) 0.0510(15) Uani 1 1 d .
H2 H 1.0850 0.4238 0.4887 0.061 Uiso 1 1 calc R
C3 C 1.1336(4) 0.3351(4) 0.3669(7) 0.0582(18) Uani 1 1 d .
H3 H 1.2001 0.3438 0.4008 0.070 Uiso 1 1 calc R
C4 C 1.1054(4) 0.2731(4) 0.2646(8) 0.0651(19) Uani 1 1 d .
H4 H 1.1524 0.2393 0.2333 0.078 Uiso 1 1 calc R
C5 C 1.0080(4) 0.2622(4) 0.2101(8) 0.0587(17) Uani 1 1 d .
H5 H 0.9887 0.2214 0.1396 0.070 Uiso 1 1 calc R
C6 C 0.9372(4) 0.3117(4) 0.2594(6) 0.0445(13) Uani 1 1 d .
C7 C 0.8340(4) 0.3011(3) 0.1991(7) 0.0475(14) Uani 1 1 d U
C8 C 0.8070(4) 0.4121(3) 0.3711(6) 0.0429(14) Uani 1 1 d .
C9 C 0.6679(4) 0.3454(3) 0.2115(6) 0.0416(13) Uani 1 1 d .
C10 C 0.6176(4) 0.2902(4) 0.2861(7) 0.0532(16) Uani 1 1 d .
H10 H 0.6505 0.2590 0.3678 0.064 Uiso 1 1 calc R
C11 C 0.5180(4) 0.2807(4) 0.2401(7) 0.0527(16) Uani 1 1 d .
H11 H 0.4833 0.2432 0.2903 0.063 Uiso 1 1 calc R
C12 C 0.4708(4) 0.3270(4) 0.1199(7) 0.0476(15) Uani 1 1 d .
C13 C 0.5207(4) 0.3819(4) 0.0428(7) 0.0534(16) Uani 1 1 d .
H13 H 0.4879 0.4128 -0.0395 0.064 Uiso 1 1 calc R
C14 C 0.6206(4) 0.3904(4) 0.0897(7) 0.0506(15) Uani 1 1 d .
H14 H 0.6557 0.4270 0.0379 0.061 Uiso 1 1 calc R
C15 C 0.7342(4) 0.4653(4) 0.4260(8) 0.0509(16) Uani 1 1 d .
C16 C 0.7158(4) 0.5337(4) 0.3374(10) 0.072(2) Uani 1 1 d D
H16 H 0.7498 0.5451 0.2443 0.086 Uiso 0.628(8) 1 d PR
C17 C 0.6484(6) 0.5850(5) 0.3847(13) 0.104(3) Uani 1 1 d .
H17 H 0.6333 0.6292 0.3224 0.124 Uiso 1 1 calc R
C18 C 0.6040(7) 0.5721(8) 0.5199(16) 0.121(5) Uani 1 1 d .
H18 H 0.5612 0.6091 0.5525 0.145 Uiso 1 1 calc R
C19 C 0.6198(7) 0.5064(8) 0.6109(13) 0.118(4) Uani 1 1 d .
H19 H 0.5870 0.4972 0.7023 0.142 Uiso 1 1 calc R
C20 C 0.6873(5) 0.4532(5) 0.5615(10) 0.080(2) Uani 1 1 d D
H20 H 0.7011 0.4070 0.6248 0.095 Uiso 0.372(8) 1 d PR
C21 C 1.0767(11) 0.5344(7) 0.0999(11) 0.173(6) Uani 1 1 d D
H21A H 1.1202 0.5774 0.1319 0.207 Uiso 1 1 calc R
H21B H 1.0927 0.4926 0.1778 0.207 Uiso 1 1 calc R
C22 C 0.9719(11) 0.5580(7) 0.0984(16) 0.187(7) Uani 1 1 d D
H22A H 0.9622 0.5809 0.2036 0.224 Uiso 1 1 calc R
H22B H 0.9543 0.5957 0.0121 0.224 Uiso 1 1 calc R
C23 C 0.9117(7) 0.4910(5) 0.0690(10) 0.087(3) Uani 1 1 d D
H23A H 0.8433 0.5032 0.0778 0.105 Uiso 1 1 calc R
H23B H 0.9331 0.4509 0.1484 0.105 Uiso 1 1 calc R

loop_
_atom_site_aniso_label
_atom_site_aniso_U_11
_atom_site_aniso_U_22
_atom_site_aniso_U_33
_atom_site_aniso_U_23
_atom_site_aniso_U_13
_atom_site_aniso_U_12
Br1 0.0368(3) 0.1144(7) 0.0816(5) 0.0038(5) -0.0043(3) -0.0099(4)
N1 0.037(2) 0.053(3) 0.045(3) -0.010(2) 0.001(2) -0.006(2)
N2 0.032(2) 0.046(3) 0.048(3) -0.010(2) 0.0008(19) -0.002(2)
N3 0.121(8) 0.083(8) 0.078(6) 0.010(5) 0.029(6) -0.008(6)
N3' 0.121(8) 0.083(8) 0.078(6) 0.010(5) 0.029(6) -0.008(6)
N4 0.030(2) 0.053(3) 0.067(3) -0.030(2) -0.003(2) -0.002(2)
C1 0.035(3) 0.047(4) 0.039(3) 0.004(3) 0.003(2) -0.005(3)
C2 0.038(3) 0.063(4) 0.051(4) -0.009(3) 0.004(3) -0.006(3)
C3 0.034(3) 0.076(5) 0.062(4) -0.002(4) -0.003(3) -0.004(3)
C4 0.040(3) 0.074(5) 0.080(5) -0.008(4) 0.003(3) 0.010(3)
C5 0.047(3) 0.060(4) 0.068(4) -0.022(4) 0.005(3) 0.003(3)
C6 0.036(3) 0.053(4) 0.044(3) -0.009(3) 0.001(2) -0.001(3)
C7 0.039(3) 0.048(4) 0.053(3) -0.019(3) -0.004(2) -0.003(3)
C8 0.040(3) 0.051(4) 0.037(3) -0.007(3) 0.002(2) -0.008(3)
C9 0.036(3) 0.047(4) 0.041(3) -0.008(3) 0.002(2) -0.005(3)
C10 0.045(3) 0.061(4) 0.051(3) 0.010(3) -0.004(3) -0.003(3)
C11 0.046(3) 0.058(4) 0.054(4) 0.008(3) 0.004(3) -0.011(3)
C12 0.032(2) 0.066(4) 0.045(3) -0.012(3) 0.004(2) -0.003(3)
C13 0.044(3) 0.062(4) 0.050(4) 0.006(3) -0.008(3) -0.003(3)
C14 0.045(3) 0.056(4) 0.048(3) 0.004(3) -0.003(3) -0.012(3)
C15 0.035(3) 0.060(4) 0.058(4) -0.024(3) 0.006(3) -0.003(3)
C16 0.045(3) 0.071(5) 0.093(5) -0.038(5) -0.017(4) 0.014(4)
C17 0.079(6) 0.090(7) 0.129(8) -0.058(6) -0.036(5) 0.028(5)
C18 0.067(5) 0.147(11) 0.145(11) -0.096(9) -0.004(6) 0.016(7)
C19 0.082(6) 0.167(12) 0.114(9) -0.080(8) 0.043(6) -0.014(7)
C20 0.073(5) 0.093(7) 0.075(5) -0.032(5) 0.021(4) -0.013(5)
C21 0.273(19) 0.125(11) 0.105(10) 0.041(8) -0.038(11) -0.047(11)
C22 0.30(2) 0.160(15) 0.119(10) 0.001(10) 0.091(13) 0.056(17)
C23 0.131(7) 0.074(6) 0.066(5) 0.035(5) 0.046(5) 0.007(5)

loop_
_atom_type_symbol
_atom_type_description
_atom_type_scat_dispersion_real
_atom_type_scat_dispersion_imag
_atom_type_scat_source
C C 0.0033 0.0016 'International Tables Vol C Tables 4.2.6.8 and 6.1.1.4'
H H 0.0000 0.0000 'International Tables Vol C Tables 4.2.6.8 and 6.1.1.4'
N N 0.0061 0.0033 'International Tables Vol C Tables 4.2.6.8 and 6.1.1.4'
Br Br -0.2901 2.4595 'International Tables Vol C Tables 4.2.6.8 and 6.1.1.4'

loop_
_geom_angle_atom_site_label_1
_geom_angle_atom_site_label_2
_geom_angle_atom_site_label_3
_geom_angle
_geom_angle_site_symmetry_1
_geom_angle_site_symmetry_3
C8 N1 C1 117.9(5) . .
C8 N2 C7 122.4(4) . .
C8 N2 C9 120.6(4) . .
C7 N2 C9 116.9(4) . .
C20 N3 H3A 107.6 . .
C20 N3 H3B 108.8 . .
H3A N3 H3B 109.7 . .
C16 N3' H3C 106.6 . .
C16 N3' H3D 104.3 . .
H3C N3' H3D 106.3 . .
C7 N4 H4A 109.6 . .
C6 C1 C2 119.1(5) . .
C6 C1 N1 122.4(4) . .
C2 C1 N1 118.5(5) . .
C3 C2 C1 120.4(6) . .
C3 C2 H2 119.8 . .
C1 C2 H2 119.8 . .
C2 C3 C4 120.7(5) . .
C2 C3 H3 119.6 . .
C4 C3 H3 119.6 . .
C5 C4 C3 119.4(6) . .
C5 C4 H4 120.3 . .
C3 C4 H4 120.3 . .
C4 C5 C6 120.5(6) . .
C4 C5 H5 119.8 . .
C6 C5 H5 119.8 . .
C1 C6 C5 119.8(5) . .
C1 C6 C7 119.6(5) . .
C5 C6 C7 120.6(5) . .
N4 C7 N2 120.5(5) . .
N4 C7 C6 125.5(5) . .
N2 C7 C6 114.0(5) . .
N1 C8 N2 123.7(5) . .
N1 C8 C15 119.1(5) . .
N2 C8 C15 117.2(4) . .
C14 C9 C10 120.4(5) . .
C14 C9 N2 120.7(5) . .
C10 C9 N2 118.8(5) . .
C9 C10 C11 119.9(5) . .
C9 C10 H10 120.0 . .
C11 C10 H10 120.0 . .
C12 C11 C10 119.2(6) . .
C12 C11 H11 120.4 . .
C10 C11 H11 120.4 . .
C11 C12 C13 121.4(5) . .
C11 C12 Br1 118.7(4) . .
C13 C12 Br1 119.9(4) . .
C12 C13 C14 118.7(5) . .
C12 C13 H13 120.6 . .
C14 C13 H13 120.6 . .
C9 C14 C13 120.3(6) . .
C9 C14 H14 119.8 . .
C13 C14 H14 119.8 . .
C20 C15 C16 118.5(7) . .
C20 C15 C8 123.8(7) . .
C16 C15 C8 117.6(6) . .
N3' C16 C17 121.4(12) . .
N3' C16 C15 119.0(10) . .
C17 C16 C15 119.4(8) . .
C17 C16 H16 119.9 . .
C15 C16 H16 120.7 . .
C18 C17 C16 120.8(11) . .
C18 C17 H17 119.6 . .
C16 C17 H17 119.6 . .
C17 C18 C19 121.9(10) . .
C17 C18 H18 119.0 . .
C19 C18 H18 119.0 . .
C18 C19 C20 117.4(10) . .
C18 C19 H19 121.3 . .
C20 C19 H19 121.3 . .
N3 C20 C15 120.5(8) . .
N3 C20 C19 117.6(10) . .
C15 C20 C19 121.8(9) . .
C15 C20 H20 119.0 . .
C19 C20 H20 119.2 . .
C23 C21 C22 106.8(9) 3_765 .
C23 C21 H21A 110.4 3_765 .
C22 C21 H21A 110.4 . .
C23 C21 H21B 110.4 3_765 .
C22 C21 H21B 110.4 . .
H21A C21 H21B 108.6 . .
C23 C22 C21 108.2(12) . .
C23 C22 H22A 110.1 . .
C21 C22 H22A 110.1 . .
C23 C22 H22B 110.1 . .
C21 C22 H22B 110.1 . .
H22A C22 H22B 108.4 . .
C22 C23 C21 105.9(8) . 3_765
C22 C23 H23A 110.6 . .
C21 C23 H23A 110.6 3_765 .
C22 C23 H23B 110.6 . .
C21 C23 H23B 110.6 3_765 .
H23A C23 H23B 108.7 . .

loop_
_geom_bond_atom_site_label_1
_geom_bond_atom_site_label_2
_geom_bond_distance
_geom_bond_site_symmetry_2
Br1 C12 1.887(5) .
N1 C8 1.275(6) .
N1 C1 1.391(7) .
N2 C8 1.390(7) .
N2 C7 1.393(7) .
N2 C9 1.438(6) .
N3 C20 1.296(8) .
N3 H3A 0.8999 .
N3 H3B 0.8999 .
N3 H20 0.3478 .
N3' C16 1.302(9) .
N3' H3C 0.9000 .
N3' H3D 0.9000 .
N3' H16 0.3527 .
N4 C7 1.207(6) .
N4 H4A 0.9000 .
C1 C6 1.383(7) .
C1 C2 1.390(7) .
C2 C3 1.358(8) .
C2 H2 0.9300 .
C3 C4 1.387(9) .
C3 H3 0.9300 .
C4 C5 1.364(8) .
C4 H4 0.9300 .
C5 C6 1.390(8) .
C5 H5 0.9300 .
C6 C7 1.447(7) .
C8 C15 1.468(8) .
C9 C14 1.362(8) .
C9 C10 1.367(8) .
C10 C11 1.377(7) .
C10 H10 0.9300 .
C11 C12 1.366(8) .
C11 H11 0.9300 .
C12 C13 1.370(8) .
C13 C14 1.380(7) .
C13 H13 0.9300 .
C14 H14 0.9300 .
C15 C20 1.361(9) .
C15 C16 1.397(10) .
C16 C17 1.370(10) .
C16 H16 0.9598 .
C17 C18 1.343(14) .
C17 H17 0.9300 .
C18 C19 1.363(15) .
C18 H18 0.9300 .
C19 C20 1.400(12) .
C19 H19 0.9300 .
C20 H20 0.9598 .
C21 C23 1.474(7) 3_765
C21 C22 1.491(9) .
C21 H21A 0.9700 .
C21 H21B 0.9700 .
C22 C23 1.427(9) .
C22 H22A 0.9700 .
C22 H22B 0.9700 .
C23 C21 1.474(7) 3_765
C23 H23A 0.9700 .
C23 H23B 0.9700 .

loop_
_geom_hbond_atom_site_label_D
_geom_hbond_atom_site_label_H
_geom_hbond_atom_site_label_A
_geom_hbond_distance_DH
_geom_hbond_distance_HA
_geom_hbond_distance_DA
_geom_hbond_angle_DHA
_geom_hbond_site_symmetry_A
N4 H4A N3 0.90 2.09 2.892(12) 148.0 4_565
N3' H3C Br1 0.90 2.76 3.403(17) 129.7 3_665
